data_4320629
loop_
_publ_author_name
'Alexander D. Ryabov'
'Valentin S. Sukharev'
'Larissa Alexandrova'
'Ronan Le Lagadec'
'Michel Pfeffer'

_publ_section_title
;
 New Synthesis and New Bio-Application of Cyclometalated Ruthenium(II)
 Complexes for Fast Mediated Electron Transfer with Peroxidase and Glucose
 Oxidase
;
_journal_name_full 'Inorganic Chemistry'
_journal_page_first 6529
_journal_page_last 6532
_journal_paper_doi 10.1021/ic010423h
_journal_volume 40
_journal_year 2001
_chemical_formula_moiety 'C73 H56 Cl6 F12 N10 O P2 Ru2'
_chemical_formula_sum 'C73 H56 Cl6 F12 N10 O P2 Ru2'
_chemical_formula_weight 1794.11
_chemical_name_systematic ' ?'
_space_group_IT_number 2
_symmetry_cell_setting triclinic
_symmetry_space_group_name_Hall '-P 1'
_symmetry_space_group_name_H-M 'P -1'
_cell_angle_alpha 81.270(5)
_cell_angle_beta 85.572(5)
_cell_angle_gamma 65.106(5)
_cell_formula_units_Z 1
_cell_length_a 11.5739(5)
_cell_length_b 12.0433(5)
_cell_length_c 15.1394(4)
_cell_measurement_reflns_used 12712
_cell_measurement_temperature 173
_cell_measurement_theta_max 27.5
_cell_measurement_theta_min 1.4
_cell_volume 1891.80(15)
_computing_publication_material CIFGEN_IN_OpenMoleN_(_1997)
_computing_structure_refinement LSFM_OpenMoleN_(_1997)
_computing_structure_solution Direct_methods_(SIR,_Burla_et_al.,_1989)
_diffrn_ambient_temperature 173
_diffrn_measurement_details
;
  12712 reflections were collected using program Collect
 ("Collect" Data collection software, Nonius B.V., 1998)
 The conditions were as follow : crystal to detector distance =  36. mm.
 Scan angle =  2.0 deg 1 scans of   40 sec per frame.
 Data collection was divided into  5 set(s)
 with the following starting angles and number of frames :

 Set 1 Theta =    6.00 Omega =    0.00 Kappa =    0.00   91 frames
 Set 2 Theta =   -1.30 Kappa = -134.00 Phi   =    0.00   19 frames
 Set 3 Theta =   -5.70 Kappa = -169.00 Phi   =    0.00   20 frames
 Set 4 Theta =   -6.40 Kappa = -174.00 Phi   =    0.00   19 frames
 Set 5 Theta =   -6.40 Kappa =   89.00 Phi   =    0.00   18 frames
 Friedel pairs were averaged. Internal R = 0.03
;
_diffrn_measurement_device_type KappaCCD
_diffrn_measurement_method '\p scans'
_diffrn_radiation_monochromator graphite
_diffrn_radiation_type Mo-K\a
_diffrn_radiation_wavelength 0.71073
_diffrn_reflns_av_R_equivalents 0.030
_diffrn_reflns_av_sigmaI/netI 0.333
_diffrn_reflns_limit_h_max 15
_diffrn_reflns_limit_h_min -13
_diffrn_reflns_limit_k_max 13
_diffrn_reflns_limit_k_min -15
_diffrn_reflns_limit_l_max 19
_diffrn_reflns_limit_l_min -19
_diffrn_reflns_number 12712
_diffrn_reflns_theta_max 27.51
_diffrn_reflns_theta_min 2.5
_diffrn_source xray_tube
_diffrn_standards_decay_% 0
_exptl_absorpt_coefficient_mu 0.734
_exptl_absorpt_correction_type none
_exptl_crystal_colour red
_exptl_crystal_density_diffrn 1.57
_exptl_crystal_density_method none
_exptl_crystal_description prism
_exptl_crystal_F_000 900
_exptl_crystal_size_max 0.18
_exptl_crystal_size_mid 0.14
_exptl_crystal_size_min 0.10
_refine_diff_density_max 1.194
_refine_diff_density_min -0.261
_refine_ls_extinction_method none
_refine_ls_goodness_of_fit_all 3.033
_refine_ls_goodness_of_fit_ref 1.096
_refine_ls_hydrogen_treatment noref
_refine_ls_matrix_type full
_refine_ls_number_constraints 0
_refine_ls_number_parameters 499
_refine_ls_number_reflns 5910
_refine_ls_number_restraints 6
_refine_ls_R_factor_all 0.090
_refine_ls_R_factor_gt 0.060
_refine_ls_shift/esd_mean 0.000
_refine_ls_shift/su_max 0.002
_refine_ls_structure_factor_coef F
_refine_ls_weighting_details 'w = 4Fo^2^/(\s^2^(Fo^2^)+0.0004 Fo^4^)+0.2'
_refine_ls_weighting_scheme calc
_refine_ls_wR_factor_all 0.196
_refine_ls_wR_factor_ref 0.081
_reflns_number_gt 5910
_reflns_number_total 8590
_reflns_threshold_expression >3.0\s(I)
_cod_data_source_file ic010423h_2.cif
_cod_data_source_block st570
_cod_depositor_comments
;
The following automatic conversions were performed:

'_refine_ls_weighting_scheme' value '4Fo^2^/(\s^2^(Fo^2^)+0.0004
Fo^4^)+0.2' was changed to 'calc'. New tag
'_refine_ls_weighting_details' was created. The value of the new tag
was set to 'w = 4Fo^2^/(\s^2^(Fo^2^)+0.0004 Fo^4^)+0.2'.

Automatic conversion script
Id: cif_fix_values 3143 2015-03-26 13:38:13Z robertas 
;
_cod_original_cell_volume 1891.8(1)
_cod_database_code 4320629

loop_
_symmetry_equiv_pos_as_xyz
x,y,z
-x,-y,-z

loop_
_atom_site_aniso_label
_atom_site_aniso_U_11
_atom_site_aniso_U_22
_atom_site_aniso_U_33
_atom_site_aniso_U_12
_atom_site_aniso_U_13
_atom_site_aniso_U_23
_atom_site_aniso_type_symbol
RU 0.0216(2) 0.0218(2) 0.0205(2) -0.0105(1) 0.0016(1) -0.0023(1) Ru
N1 0.044(2) 0.043(2) 0.045(3) -0.017(2) -0.001(2) -0.004(2) N
C1 0.036(3) 0.040(3) 0.043(4) -0.024(2) 0.000(3) -0.007(3) C
C2 0.050(3) 0.061(3) 0.057(4) -0.035(2) -0.012(3) -0.011(3) C
C3 0.057(3) 0.066(4) 0.053(4) -0.032(2) -0.016(3) -0.019(3) C
C4 0.044(3) 0.048(3) 0.033(3) -0.013(3) -0.012(3) -0.010(3) C
C5 0.064(4) 0.070(4) 0.028(3) -0.025(3) -0.009(3) -0.011(3) C
C6 0.067(4) 0.061(4) 0.021(3) -0.021(3) -0.001(3) -0.002(3) C
C7 0.046(3) 0.038(3) 0.023(3) -0.012(3) 0.004(3) 0.001(3) C
C8 0.060(4) 0.053(4) 0.029(3) -0.027(3) 0.012(3) 0.005(3) C
C9 0.061(3) 0.054(3) 0.043(4) -0.039(2) 0.012(3) 0.001(3) C
C10 0.042(3) 0.044(3) 0.036(3) -0.029(2) 0.003(3) 0.000(3) C
N2 0.041(2) 0.040(2) 0.044(3) -0.016(2) 0.001(2) -0.000(2) N
C11 0.028(3) 0.029(3) 0.022(3) -0.006(2) -0.002(2) -0.006(2) C
C12 0.027(3) 0.026(3) 0.028(3) -0.006(2) -0.002(2) -0.005(2) C
N3 0.040(2) 0.042(2) 0.035(2) -0.019(2) 0.000(2) -0.009(2) N
C13 0.022(2) 0.039(3) 0.024(3) -0.011(2) 0.003(2) -0.007(2) C
C14 0.027(3) 0.038(3) 0.031(3) -0.007(2) 0.000(2) -0.010(3) C
C15 0.031(3) 0.030(3) 0.035(3) -0.004(2) -0.007(3) -0.008(2) C
C16 0.033(3) 0.026(2) 0.026(3) -0.012(2) -0.006(2) -0.003(2) C
C17 0.044(3) 0.021(2) 0.043(4) -0.011(2) -0.009(3) 0.002(3) C
C18 0.050(3) 0.037(3) 0.034(3) -0.027(2) -0.004(3) 0.006(3) C
C19 0.039(3) 0.032(2) 0.021(3) -0.019(2) 0.001(2) -0.000(2) C
C20 0.046(3) 0.046(3) 0.029(3) -0.028(2) 0.010(3) -0.002(3) C
C21 0.036(3) 0.043(3) 0.036(3) -0.019(2) 0.014(3) -0.011(3) C
C22 0.028(3) 0.032(3) 0.032(3) -0.013(2) 0.010(2) -0.008(2) C
N4 0.043(2) 0.044(2) 0.037(2) -0.021(2) 0.003(2) -0.006(2) N
C23 0.031(2) 0.023(2) 0.020(3) -0.012(2) 0.002(2) -0.005(2) C
C24 0.029(2) 0.028(2) 0.017(2) -0.015(2) -0.003(2) -0.002(2) C
N5 0.043(2) 0.042(2) 0.049(3) -0.018(2) 0.007(2) -0.002(2) N
C25 0.024(2) 0.033(3) 0.048(4) -0.013(2) -0.001(3) -0.002(3) C
C26 0.028(3) 0.039(3) 0.060(4) -0.010(2) -0.001(3) -0.004(3) C
C27 0.034(3) 0.030(3) 0.060(5) 0.001(3) 0.007(3) -0.010(3) C
C28 0.045(3) 0.030(3) 0.038(3) -0.012(2) 0.006(3) -0.009(3) C
C29 0.032(3) 0.027(2) 0.026(3) -0.013(2) 0.005(2) -0.005(2) C
C30 0.033(2) 0.030(2) 0.023(3) -0.017(2) 0.004(2) -0.004(2) C
C31 0.050(3) 0.033(3) 0.037(3) -0.020(2) -0.001(3) -0.013(2) C
C32 0.056(3) 0.050(3) 0.038(3) -0.032(2) -0.009(3) -0.009(3) C
C33 0.041(3) 0.051(3) 0.031(3) -0.024(2) -0.007(3) -0.002(3) C
C34 0.032(3) 0.036(3) 0.027(3) -0.017(2) -0.002(2) -0.001(2) C
C35 0.027(2) 0.027(2) 0.016(2) -0.016(2) 0.005(2) -0.003(2) C
P1 0.040(1) 0.034(1) 0.033(1) 0.000(1) -0.000(1) -0.003(1) P
F1 0.111(3) 0.137(4) 0.167(4) -0.019(3) 0.019(3) -0.008(4) F
F2 0.212(5) 0.254(6) 0.108(3) -0.091(4) -0.008(4) -0.042(4) F
F3 0.167(4) 0.093(3) 0.210(5) -0.033(3) 0.049(4) -0.011(3) F
P2 0.042(1) 0.074(1) 0.033(1) -0.0403(7) 0.0100(9) -0.017(1) P
F4 0.102(2) 0.177(3) 0.131(3) -0.065(2) 0.010(2) -0.037(3) F
F5 0.147(3) 0.215(3) 0.094(2) -0.104(2) 0.014(2) -0.046(2) F
F6 0.159(3) 0.146(3) 0.146(4) -0.091(2) 0.026(3) -0.023(3) F
C36 0.066(5) 0.054(5) 0.111(8) -0.024(4) -0.016(5) 0.006(5) C
CL1 0.069(1) 0.070(1) 0.098(2) -0.0433(7) 0.005(1) -0.007(1) Cl
CL2 0.075(1) 0.096(2) 0.058(1) -0.036(1) -0.000(1) -0.004(1) Cl
C37 0.049(4) 0.100(6) 0.13(1) -0.066(3) -0.033(6) 0.074(6) C
CL3 0.091(2) 0.054(2) 0.186(4) -0.004(2) -0.062(2) -0.051(2) Cl
CL4 0.067(2) 0.060(2) 0.100(3) -0.007(2) 0.005(2) -0.017(2) Cl
O1 0.195(7) 0.290(9) 0.075(9) -0.211(5) -0.027(5) -0.017(7) O

loop_
_atom_site_label
_atom_site_fract_x
_atom_site_fract_y
_atom_site_fract_z
_atom_site_U_iso_or_equiv
_atom_site_occupancy
_atom_site_thermal_displace_type
_atom_site_calc_flag
_atom_site_calc_attached_atom
_atom_site_type_symbol
RU 0.99442(4) 0.22273(4) 0.73544(3) 0.0213(2) 1.000 Uani ? ? Ru
N1 0.9102(5) 0.1731(4) 0.6366(3) 0.044(2) 1.000 Uani ? ? N
C1 0.8332(6) 0.1137(6) 0.6468(5) 0.040(3) 1.000 Uani ? ? C
C2 0.7884(7) 0.0828(7) 0.5755(6) 0.056(4) 1.000 Uani ? ? C
C3 0.8222(7) 0.1141(7) 0.4902(5) 0.059(4) 1.000 Uani ? ? C
C4 0.9032(7) 0.1763(7) 0.4753(5) 0.041(3) 1.000 Uani ? ? C
C5 0.9450(8) 0.2153(8) 0.3888(5) 0.050(4) 1.000 Uani ? ? C
C6 1.0206(8) 0.2748(8) 0.3799(5) 0.044(4) 1.000 Uani ? ? C
C7 1.0650(7) 0.3038(6) 0.4554(4) 0.034(3) 1.000 Uani ? ? C
C8 1.1445(7) 0.3659(7) 0.4493(5) 0.045(4) 1.000 Uani ? ? C
C9 1.1831(7) 0.3866(7) 0.5262(5) 0.052(3) 1.000 Uani ? ? C
C10 1.1427(6) 0.3459(6) 0.6097(5) 0.041(3) 1.000 Uani ? ? C
N2 1.0672(4) 0.2864(4) 0.6187(3) 0.042(2) 1.000 Uani ? ? N
C11 1.0281(6) 0.2652(5) 0.5412(4) 0.026(3) 1.000 Uani ? ? C
C12 0.9462(6) 0.2036(5) 0.5505(4) 0.027(3) 1.000 Uani ? ? C
N3 1.1353(4) 0.0436(4) 0.7503(3) 0.039(2) 1.000 Uani ? ? N
C13 1.2485(5) -0.0039(6) 0.7072(4) 0.027(3) 1.000 Uani ? ? C
C14 1.3309(6) -0.1287(6) 0.7224(4) 0.032(3) 1.000 Uani ? ? C
C15 1.2984(6) -0.2101(6) 0.7827(4) 0.032(3) 1.000 Uani ? ? C
C16 1.1805(6) -0.1648(5) 0.8287(4) 0.028(3) 1.000 Uani ? ? C
C17 1.1343(7) -0.2401(6) 0.8906(5) 0.034(3) 1.000 Uani ? ? C
C18 1.0190(6) -0.1884(6) 0.9351(5) 0.040(3) 1.000 Uani ? ? C
C19 0.9416(6) -0.0583(5) 0.9206(4) 0.030(3) 1.000 Uani ? ? C
C20 0.8244(6) 0.0015(6) 0.9655(4) 0.039(3) 1.000 Uani ? ? C
C21 0.7602(6) 0.1265(6) 0.9482(5) 0.038(3) 1.000 Uani ? ? C
C22 0.8083(6) 0.1961(6) 0.8846(4) 0.031(3) 1.000 Uani ? ? C
N4 0.9175(4) 0.1428(4) 0.8394(3) 0.041(2) 1.000 Uani ? ? N
C23 0.9843(5) 0.0168(5) 0.8582(4) 0.024(2) 1.000 Uani ? ? C
C24 1.1022(5) -0.0367(5) 0.8109(4) 0.024(2) 1.000 Uani ? ? C
N5 0.8515(5) 0.3976(4) 0.7415(4) 0.045(2) 1.000 Uani ? ? N
C25 0.7361(6) 0.4448(6) 0.7007(5) 0.034(3) 1.000 Uani ? ? C
C26 0.6415(6) 0.5604(6) 0.7127(5) 0.040(3) 1.000 Uani ? ? C
C27 0.6633(7) 0.6302(7) 0.7679(6) 0.039(4) 1.000 Uani ? ? C
C28 0.7794(7) 0.5846(6) 0.8091(5) 0.037(3) 1.000 Uani ? ? C
C29 0.8738(6) 0.4688(5) 0.7958(4) 0.028(3) 1.000 Uani ? ? C
C30 1.0006(5) 0.4099(5) 0.8355(4) 0.028(3) 1.000 Uani ? ? C
C31 1.0465(7) 0.4695(6) 0.8885(5) 0.039(3) 1.000 Uani ? ? C
C32 1.1678(7) 0.4082(6) 0.9244(5) 0.048(3) 1.000 Uani ? ? C
C33 1.2433(6) 0.2887(6) 0.9070(5) 0.040(3) 1.000 Uani ? ? C
C34 1.1976(6) 0.2305(6) 0.8537(4) 0.032(3) 1.000 Uani ? ? C
C35 1.0751(5) 0.2894(5) 0.8169(4) 0.023(2) 1.000 Uani ? ? C
P1 0.5000 0.5000 1.0000 0.036(1) 0.500 Uani ? ? P
F1 0.3536(5) 0.5499(5) 1.0297(4) 0.136(4) 1.000 Uani ? ? F
F2 0.5368(7) 0.5033(7) 1.0972(4) 0.180(5) 1.000 Uani ? ? F
F3 0.4855(6) 0.6369(5) 0.9705(5) 0.148(4) 1.000 Uani ? ? F
P2 0.5000 0.0000 1.5000 0.047(1) 0.500 Uani ? ? P
F4 0.3474(4) 0.0653(5) 1.5067(3) 0.134(3) 1.000 Uani ? ? F
F5 0.4910(4) -0.0148(5) 1.3975(3) 0.144(3) 1.000 Uani ? ? F
F6 0.4957(5) -0.1312(4) 1.5313(4) 0.150(3) 1.000 Uani ? ? F
C36 0.4408(9) 0.0030(9) 1.1786(8) 0.073(6) 1.000 Uani ? ? C
CL1 0.2862(2) 0.0880(2) 1.2136(2) 0.078(1) 1.000 Uani ? ? Cl
CL2 0.4981(2) 0.0902(3) 1.0978(2) 0.075(1) 1.000 Uani ? ? Cl
C37 0.568(1) 0.623(1) 1.280(1) 0.086(7) 0.600 Uani ? ? C
CL3 0.6894(5) 0.4705(4) 1.3135(4) 0.097(3) 0.600 Uani ? ? Cl
CL4 0.5092(4) 0.7159(4) 1.3218(3) 0.074(3) 0.600 Uani ? ? Cl
O1 0.468(1) 0.480(1) 0.529(1) 0.162(8) 0.400 Uani ? ? O
H1 0.8081 0.0916 0.7056 0.0478 1.000 Uiso calc C1 H
H2 0.7347 0.0403 0.5863 0.0663 1.000 Uiso calc C2 H
H3 0.7915 0.0942 0.4411 0.0709 1.000 Uiso calc C3 H
H4 0.9181 0.1981 0.3367 0.0703 1.000 Uiso calc C5 H
H5 1.0459 0.2988 0.3216 0.0674 1.000 Uiso calc C6 H
H6 1.1713 0.3934 0.3926 0.0624 1.000 Uiso calc C8 H
H7 1.2371 0.4285 0.5230 0.0638 1.000 Uiso calc C9 H
H8 1.1705 0.3614 0.6621 0.0491 1.000 Uiso calc C10 H
H9 1.2729 0.0496 0.6650 0.0372 1.000 Uiso calc C13 H
H10 1.4102 -0.1583 0.6911 0.0437 1.000 Uiso calc C14 H
H11 1.3548 -0.2951 0.7928 0.0441 1.000 Uiso calc C15 H
H12 1.1837 -0.3268 0.9011 0.0481 1.000 Uiso calc C17 H
H13 0.9906 -0.2400 0.9759 0.0499 1.000 Uiso calc C18 H
H14 0.7909 -0.0451 1.0072 0.0491 1.000 Uiso calc C20 H
H15 0.6824 0.1674 0.9791 0.0485 1.000 Uiso calc C21 H
H16 0.7618 0.2831 0.8737 0.0401 1.000 Uiso calc C22 H
H17 0.7200 0.3969 0.6629 0.0454 1.000 Uiso calc C25 H
H18 0.5625 0.5909 0.6831 0.0565 1.000 Uiso calc C26 H
H19 0.5992 0.7089 0.7774 0.0603 1.000 Uiso calc C27 H
H20 0.7953 0.6324 0.8471 0.0501 1.000 Uiso calc C28 H
H21 0.9944 0.5516 0.8996 0.0497 1.000 Uiso calc C31 H
H22 1.1986 0.4477 0.9605 0.0569 1.000 Uiso calc C32 H
H23 1.3262 0.2461 0.9312 0.0513 1.000 Uiso calc C33 H
H24 1.2510 0.1488 0.8422 0.0402 1.000 Uiso calc C34 H
H25 0.4429 -0.0656 1.1536 0.1018 1.000 Uiso calc C36 H
H26 0.4948 -0.0258 1.2289 0.1018 1.000 Uiso calc C36 H
H27 0.5021 0.6076 1.2591 0.1157 1.000 Uiso calc C37 H
H28 0.6070 0.6547 1.2309 0.1157 1.000 Uiso calc C37 H

loop_
_atom_type_symbol
_atom_type_description
_atom_type_scat_dispersion_real
_atom_type_scat_dispersion_imag
_atom_type_scat_source
C ? 0.002 0.002 International_Tables_Vol_IV_Table_2.3.1
H ? 0.000 0.000 International_Tables_Vol_IV_Table_2.3.1
Cl ? 0.132 0.159 International_Tables_Vol_IV_Table_2.3.1
F ? 0.014 0.010 International_Tables_Vol_IV_Table_2.3.1
N ? 0.004 0.003 International_Tables_Vol_IV_Table_2.3.1
O ? 0.008 0.006 International_Tables_Vol_IV_Table_2.3.1
P ? 0.090 0.095 International_Tables_Vol_IV_Table_2.3.1
Ru ? -1.420 0.836 International_Tables_Vol_IV_Table_2.3.1

loop_
_geom_angle_atom_site_label_1
_geom_angle_atom_site_label_2
_geom_angle_atom_site_label_3
_geom_angle
_geom_angle_site_symmetry_1
_geom_angle_site_symmetry_2
_geom_angle_site_symmetry_3
_geom_angle_publ_flag
N1 RU N2 78.8(2) . . . ?
N1 RU N3 88.7(2) . . . ?
N1 RU N4 93.1(2) . . . ?
N1 RU N5 97.0(2) . . . ?
N1 RU C35 172.1(2) . . . ?
N2 RU N3 96.9(2) . . . ?
N2 RU N4 171.3(2) . . . ?
N2 RU N5 90.7(2) . . . ?
N2 RU C35 94.2(2) . . . ?
N3 RU N4 79.8(2) . . . ?
N3 RU N5 171.3(2) . . . ?
N3 RU C35 95.9(2) . . . ?
N4 RU N5 93.3(2) . . . ?
N4 RU C35 94.1(2) . . . ?
N5 RU C35 79.3(2) . . . ?
RU N1 C1 129.5(5) . . . ?
RU N1 C12 113.1(4) . . . ?
C1 N1 C12 117.3(6) . . . ?
N1 C1 C2 123.5(7) . . . ?
C1 C2 C3 119.5(7) . . . ?
C2 C3 C4 119.6(7) . . . ?
C3 C4 C5 125.1(7) . . . ?
C3 C4 C12 118.0(7) . . . ?
C5 C4 C12 116.9(7) . . . ?
C4 C5 C6 121.7(7) . . . ?
C5 C6 C7 122.2(7) . . . ?
C6 C7 C8 124.2(7) . . . ?
C6 C7 C11 117.8(7) . . . ?
C8 C7 C11 118.0(7) . . . ?
C7 C8 C9 119.2(7) . . . ?
C8 C9 C10 120.0(7) . . . ?
C9 C10 N2 122.8(7) . . . ?
RU N2 C10 128.5(5) . . . ?
RU N2 C11 114.1(4) . . . ?
C10 N2 C11 117.4(6) . . . ?
C7 C11 N2 122.6(6) . . . ?
C7 C11 C12 119.9(6) . . . ?
N2 C11 C12 117.5(6) . . . ?
N1 C12 C4 122.1(6) . . . ?
N1 C12 C11 116.4(6) . . . ?
C4 C12 C11 121.5(6) . . . ?
RU N3 C13 129.3(4) . . . ?
RU N3 C24 113.1(4) . . . ?
C13 N3 C24 117.5(5) . . . ?
N3 C13 C14 122.2(6) . . . ?
C13 C14 C15 120.7(6) . . . ?
C14 C15 C16 119.0(6) . . . ?
C15 C16 C17 124.3(6) . . . ?
C15 C16 C24 117.3(6) . . . ?
C17 C16 C24 118.4(6) . . . ?
C16 C17 C18 121.0(6) . . . ?
C17 C18 C19 121.2(6) . . . ?
C18 C19 C20 124.3(6) . . . ?
C18 C19 C23 118.6(6) . . . ?
C20 C19 C23 117.1(6) . . . ?
C19 C20 C21 119.4(6) . . . ?
C20 C21 C22 120.5(6) . . . ?
C21 C22 N4 122.0(6) . . . ?
RU N4 C22 128.3(4) . . . ?
RU N4 C23 113.8(4) . . . ?
C22 N4 C23 117.6(5) . . . ?
C19 C23 N4 123.3(6) . . . ?
C19 C23 C24 120.4(6) . . . ?
N4 C23 C24 116.3(5) . . . ?
N3 C24 C16 123.2(6) . . . ?
N3 C24 C23 116.4(5) . . . ?
C16 C24 C23 120.4(6) . . . ?
RU N5 C25 125.7(5) . . . ?
RU N5 C29 116.1(4) . . . ?
C25 N5 C29 118.1(6) . . . ?
N5 C25 C26 122.3(7) . . . ?
C25 C26 C27 119.4(7) . . . ?
C26 C27 C28 119.2(7) . . . ?
C27 C28 C29 120.7(7) . . . ?
N5 C29 C28 120.2(6) . . . ?
N5 C29 C30 113.7(5) . . . ?
C28 C29 C30 126.1(6) . . . ?
C29 C30 C31 123.1(6) . . . ?
C29 C30 C35 115.2(6) . . . ?
C31 C30 C35 121.6(6) . . . ?
C30 C31 C32 120.2(7) . . . ?
C31 C32 C33 119.2(7) . . . ?
C32 C33 C34 120.3(7) . . . ?
C33 C34 C35 121.9(6) . . . ?
RU C35 C30 115.6(5) . . . ?
RU C35 C34 127.7(5) . . . ?
C30 C35 C34 116.7(6) . . . ?
F1 P1 F1 180.00 . . 2_667 ?
F1 P1 F2 89.9(4) . . . ?
F1 P1 F2 90.1(4) . . 2_667 ?
F1 P1 F3 90.4(3) . . . ?
F1 P1 F3 89.6(3) . . 2_667 ?
F1 P1 F2 90.1(4) . 2_667 . ?
F1 P1 F2 89.9(4) . 2_667 2_667 ?
F1 P1 F3 89.6(3) . 2_667 . ?
F1 P1 F3 90.4(3) . 2_667 2_667 ?
F2 P1 F2 180.00 . . 2_667 ?
F2 P1 F3 90.9(4) . . . ?
F2 P1 F3 89.1(4) . . 2_667 ?
F2 P1 F3 89.1(4) . 2_667 . ?
F2 P1 F3 90.9(4) . 2_667 2_667 ?
F3 P1 F3 180.00 . . 2_667 ?
F4 P2 F4 180.00 . . 2_658 ?
F4 P2 F5 89.8(3) . . . ?
F4 P2 F5 90.2(3) . . 2_658 ?
F4 P2 F6 89.6(3) . . . ?
F4 P2 F6 90.4(3) . . 2_658 ?
F4 P2 F5 90.2(3) . 2_658 . ?
F4 P2 F5 89.8(3) . 2_658 2_658 ?
F4 P2 F6 90.4(3) . 2_658 . ?
F4 P2 F6 89.6(3) . 2_658 2_658 ?
F5 P2 F5 180.00 . . 2_658 ?
F5 P2 F6 90.3(3) . . . ?
F5 P2 F6 89.7(3) . . 2_658 ?
F5 P2 F6 89.7(3) . 2_658 . ?
F5 P2 F6 90.3(3) . 2_658 2_658 ?
F6 P2 F6 180.00 . . 2_658 ?
CL1 C36 CL2 112.6(6) . . . ?
CL3 C37 CL4 132(1) . . . ?

loop_
_geom_bond_atom_site_label_1
_geom_bond_atom_site_label_2
_geom_bond_distance
_geom_bond_site_symmetry_1
_geom_bond_site_symmetry_2
_geom_bond_publ_flag
RU N1 2.129(5) . . ?
RU N2 2.080(5) . . ?
RU N3 2.077(5) . . ?
RU N4 2.059(5) . . ?
RU N5 2.069(5) . . ?
RU C35 2.036(6) . . ?
N1 C1 1.346(8) . . ?
N1 C12 1.381(8) . . ?
C1 C2 1.39(1) . . ?
C2 C3 1.36(1) . . ?
C3 C4 1.41(1) . . ?
C4 C5 1.44(1) . . ?
C4 C12 1.410(9) . . ?
C5 C6 1.33(1) . . ?
C6 C7 1.43(1) . . ?
C7 C8 1.40(1) . . ?
C7 C11 1.409(9) . . ?
C8 C9 1.37(1) . . ?
C9 C10 1.40(1) . . ?
C10 N2 1.332(8) . . ?
N2 C11 1.384(8) . . ?
C11 C12 1.417(9) . . ?
N3 C13 1.349(8) . . ?
N3 C24 1.382(8) . . ?
C13 C14 1.39(1) . . ?
C14 C15 1.39(1) . . ?
C15 C16 1.41(1) . . ?
C16 C17 1.435(9) . . ?
C16 C24 1.418(9) . . ?
C17 C18 1.38(1) . . ?
C18 C19 1.43(1) . . ?
C19 C20 1.42(1) . . ?
C19 C23 1.414(8) . . ?
C20 C21 1.36(1) . . ?
C21 C22 1.416(9) . . ?
C22 N4 1.340(8) . . ?
N4 C23 1.378(8) . . ?
C23 C24 1.428(8) . . ?
N5 C25 1.367(9) . . ?
N5 C29 1.382(8) . . ?
C25 C26 1.39(1) . . ?
C26 C27 1.38(1) . . ?
C27 C28 1.38(1) . . ?
C28 C29 1.396(9) . . ?
C29 C30 1.466(9) . . ?
C30 C31 1.415(9) . . ?
C30 C35 1.401(9) . . ?
C31 C32 1.39(1) . . ?
C32 C33 1.39(1) . . ?
C33 C34 1.40(1) . . ?
C34 C35 1.407(9) . . ?
P1 F1 1.595(5) . . ?
P1 F1 1.595(5) . 2_667 ?
P1 F2 1.574(6) . . ?
P1 F2 1.574(6) . 2_667 ?
P1 F3 1.581(5) . . ?
P1 F3 1.581(5) . 2_667 ?
P2 F4 1.605(5) . . ?
P2 F4 1.605(5) . 2_658 ?
P2 F5 1.605(4) . . ?
P2 F5 1.605(4) . 2_658 ?
P2 F6 1.600(5) . . ?
P2 F6 1.600(5) . 2_658 ?
C36 CL1 1.73(1) . . ?
C36 CL2 1.76(1) . . ?
C37 CL3 1.80(2) . . ?
C37 CL4 1.27(3) . . ?
O1 O1 1.27(3) . 2_666 ?

loop_
_geom_contact_atom_site_label_1
_geom_contact_atom_site_label_2
_geom_contact_distance
_geom_contact_site_symmetry_1
_geom_contact_site_symmetry_2
_geom_contact_publ_flag
? ? ? ? ? ?
